data_4516061
loop_
_publ_author_name
'Srisupap, Natta'
'Wised, Kritdikul'
'Tsutsumi, Ken'
'Nomura, Kotohiro'

_publ_section_title
;
 Synthesis of (Arylmido)niobium(V) Complexes Containing Ketimide,
 Phenoxide Ligands, and Some Reactions with Phenols and Alcohols.
;
_journal_issue 6
_journal_name_full 'ACS omega'
_journal_page_first 6166
_journal_page_last 6181
_journal_paper_doi 10.1021/acsomega.8b01065
_journal_volume 3
_journal_year 2018
_chemical_formula_moiety 'C30 H32 Cl2 N Nb O3'
_chemical_formula_sum 'C30 H32 Cl2 N Nb O3'
_chemical_formula_weight 618.40
_space_group_crystal_system triclinic
_space_group_IT_number 2
_space_group_name_Hall '-P 1'
_space_group_name_H-M_alt 'P -1'
_atom_sites_solution_hydrogens geom
_atom_sites_solution_primary direct
_atom_sites_solution_secondary difmap
_cell_angle_alpha 95.967(3)
_cell_angle_beta 101.025(3)
_cell_angle_gamma 106.341(3)
_cell_formula_units_Z 2
_cell_length_a 9.9108(3)
_cell_length_b 12.5655(5)
_cell_length_c 13.0149(5)
_cell_measurement_reflns_used 11854
_cell_measurement_temperature 93
_cell_measurement_theta_max 32.81
_cell_measurement_theta_min 2.17
_cell_volume 1505.05(10)
_computing_cell_refinement 'CrysAlisPro 1.171.38.41 (Rigaku OD, 2015)'
_computing_data_collection 'CrysAlisPro 1.171.38.41 (Rigaku OD, 2015)'
_computing_data_reduction 'CrysAlisPro 1.171.38.41 (Rigaku OD, 2015)'
_computing_molecular_graphics 'CrystalStructure 4.2.5'
_computing_publication_material 'CrystalStructure 4.2.5 (Rigaku, 2017)'
_computing_structure_refinement 'SHELXL Version 2014/7 (Sheldrick, 2008)'
_computing_structure_solution 'SHELXT (Sheldrick, 2014)'
_diffrn_ambient_temperature 93
_diffrn_detector_area_resol_mean 13.653
_diffrn_measured_fraction_theta_full 0.999
_diffrn_measured_fraction_theta_max 0.997
_diffrn_measurement_device_type 'Rigaku XtaLAB mini'
_diffrn_measurement_method \w
_diffrn_radiation_type 'Mo K\a'
_diffrn_radiation_wavelength 0.71075
_diffrn_reflns_av_R_equivalents 0.0323
_diffrn_reflns_Laue_measured_fraction_full 0.999
_diffrn_reflns_Laue_measured_fraction_max 0.997
_diffrn_reflns_limit_h_max 12
_diffrn_reflns_limit_h_min -12
_diffrn_reflns_limit_k_max 16
_diffrn_reflns_limit_k_min -16
_diffrn_reflns_limit_l_max 16
_diffrn_reflns_limit_l_min -16
_diffrn_reflns_number 16099
_diffrn_reflns_point_group_measured_fraction_full 0.999
_diffrn_reflns_point_group_measured_fraction_max 0.997
_diffrn_reflns_theta_full 25.242
_diffrn_reflns_theta_max 27.498
_diffrn_reflns_theta_min 2.545
_diffrn_standards_number 0
_exptl_absorpt_coefficient_mu 0.607
_exptl_absorpt_correction_T_max 0.953
_exptl_absorpt_correction_T_min 0.785
_exptl_absorpt_correction_type multi-scan
_exptl_absorpt_process_details
;
CrysAlisPro 1.171.38.41 (Rigaku Oxford Diffraction, 2015)
Empirical absorption correction using spherical harmonics,
 implemented in SCALE3 ABSPACK scaling algorithm.
;
_exptl_crystal_colour colourless
_exptl_crystal_density_diffrn 1.364
_exptl_crystal_density_method 'not measured'
_exptl_crystal_description prism
_exptl_crystal_F_000 636.00
_exptl_crystal_size_max 0.200
_exptl_crystal_size_mid 0.160
_exptl_crystal_size_min 0.080
_refine_diff_density_max 0.67
_refine_diff_density_min -0.74
_refine_ls_extinction_method none
_refine_ls_goodness_of_fit_ref 1.013
_refine_ls_hydrogen_treatment constr
_refine_ls_number_parameters 334
_refine_ls_number_reflns 6894
_refine_ls_number_restraints 0
_refine_ls_R_factor_all 0.0330
_refine_ls_R_factor_gt 0.0275
_refine_ls_shift/su_max 0.001
_refine_ls_structure_factor_coef Fsqd
_refine_ls_weighting_details 'w = 1/[\s^2^(Fo^2^)+(0.0331P)^2^+1.0758P] where P=(Fo^2^+2Fc^2^)/3'
_refine_ls_weighting_scheme calc
_refine_ls_wR_factor_gt 0.0702
_refine_ls_wR_factor_ref 0.0733
_reflns_Friedel_coverage 0.000
_reflns_number_gt 6147
_reflns_number_total 6894
_reflns_threshold_expression F^2^>2.0\s(F^2^)
_cod_data_source_file ao8b01065_si_002.cif
_cod_data_source_block 1d
_cod_database_code 4516061

loop_
_space_group_symop_id
_space_group_symop_operation_xyz
1 +X,+Y,+Z
2 -X,-Y,-Z

loop_
_atom_site_label
_atom_site_type_symbol
_atom_site_fract_x
_atom_site_fract_y
_atom_site_fract_z
_atom_site_U_iso_or_equiv
_atom_site_adp_type
_atom_site_occupancy
_atom_site_site_symmetry_order
_atom_site_calc_flag
_atom_site_refinement_flags_posn
_atom_site_refinement_flags_adp
Nb1 Nb 0.44959(2) 0.21682(2) 0.71667(2) 0.00918(5) Uani 1 1 d . .
Cl1 Cl 0.67026(5) 0.28358(4) 0.85343(4) 0.01552(10) Uani 1 1 d . .
Cl2 Cl 0.30172(5) 0.16346(4) 0.53544(3) 0.01528(10) Uani 1 1 d . .
O1 O 0.37022(13) 0.33249(11) 0.75762(10) 0.0118(3) Uani 1 1 d . .
O2 O 0.60009(14) 0.33552(11) 0.62515(10) 0.0144(3) Uani 1 1 d . .
O3 O 0.58242(14) 0.12215(11) 0.64685(10) 0.0146(3) Uani 1 1 d . .
N1 N 0.36491(17) 0.10187(13) 0.77244(12) 0.0122(3) Uani 1 1 d . .
C1 C 0.30772(19) 0.01142(15) 0.82145(15) 0.0119(4) Uani 1 1 d . .
C2 C 0.3217(2) 0.02994(16) 0.93255(15) 0.0142(4) Uani 1 1 d . .
C3 C 0.2622(2) -0.06086(17) 0.97954(16) 0.0175(4) Uani 1 1 d . .
H3 H 0.2705 -0.0500 1.0541 0.021 Uiso 1 1 calc R U
C4 C 0.1908(2) -0.16710(18) 0.92012(17) 0.0196(4) Uani 1 1 d . .
H4 H 0.1498 -0.2279 0.9537 0.024 Uiso 1 1 calc R U
C5 C 0.1796(2) -0.18410(17) 0.81165(16) 0.0177(4) Uani 1 1 d . .
H5 H 0.1319 -0.2572 0.7714 0.021 Uiso 1 1 calc R U
C6 C 0.2371(2) -0.09580(16) 0.76028(15) 0.0142(4) Uani 1 1 d . .
C7 C 0.3979(2) 0.14436(17) 0.99784(16) 0.0198(4) Uani 1 1 d . .
H7A H 0.4326 0.1975 0.9516 0.024 Uiso 1 1 calc R U
H7B H 0.3307 0.1695 1.0333 0.024 Uiso 1 1 calc R U
H7C H 0.4801 0.1408 1.0513 0.024 Uiso 1 1 calc R U
C8 C 0.2203(2) -0.11550(17) 0.64186(16) 0.0202(4) Uani 1 1 d . .
H8A H 0.2668 -0.0450 0.6193 0.024 Uiso 1 1 calc R U
H8B H 0.2658 -0.1722 0.6225 0.024 Uiso 1 1 calc R U
H8C H 0.1174 -0.1422 0.6067 0.024 Uiso 1 1 calc R U
C9 C 0.29552(19) 0.38839(15) 0.80814(14) 0.0107(3) Uani 1 1 d . .
C10 C 0.3533(2) 0.50613(15) 0.83673(14) 0.0117(4) Uani 1 1 d . .
C11 C 0.2769(2) 0.56483(16) 0.88688(15) 0.0141(4) Uani 1 1 d . .
H11 H 0.3154 0.6443 0.9063 0.017 Uiso 1 1 calc R U
C12 C 0.1462(2) 0.50991(17) 0.90890(16) 0.0163(4) Uani 1 1 d . .
H12 H 0.0962 0.5511 0.9438 0.020 Uiso 1 1 calc R U
C13 C 0.0893(2) 0.39417(16) 0.87949(15) 0.0145(4) Uani 1 1 d . .
H13 H -0.0008 0.3566 0.8941 0.017 Uiso 1 1 calc R U
C14 C 0.1614(2) 0.33145(16) 0.82871(14) 0.0119(4) Uani 1 1 d . .
C15 C 0.4931(2) 0.56929(15) 0.81474(15) 0.0125(4) Uani 1 1 d . .
C16 C 0.4982(2) 0.65317(16) 0.75141(16) 0.0163(4) Uani 1 1 d . .
H16 H 0.4118 0.6686 0.7214 0.020 Uiso 1 1 calc R U
C17 C 0.6290(2) 0.71416(17) 0.73208(17) 0.0199(4) Uani 1 1 d . .
H17 H 0.6316 0.7708 0.6888 0.024 Uiso 1 1 calc R U
C18 C 0.7555(2) 0.69257(18) 0.77579(17) 0.0222(4) Uani 1 1 d . .
H18 H 0.8447 0.7343 0.7625 0.027 Uiso 1 1 calc R U
C19 C 0.7515(2) 0.60984(18) 0.83902(17) 0.0216(4) Uani 1 1 d . .
H19 H 0.8381 0.5950 0.8692 0.026 Uiso 1 1 calc R U
C20 C 0.6211(2) 0.54855(16) 0.85840(15) 0.0161(4) Uani 1 1 d . .
H20 H 0.6192 0.4921 0.9018 0.019 Uiso 1 1 calc R U
C21 C 0.08901(19) 0.20882(16) 0.79393(15) 0.0127(4) Uani 1 1 d . .
C22 C 0.0559(2) 0.16202(16) 0.68690(15) 0.0142(4) Uani 1 1 d . .
H22 H 0.0845 0.2083 0.6367 0.017 Uiso 1 1 calc R U
C23 C -0.0181(2) 0.04886(17) 0.65305(17) 0.0173(4) Uani 1 1 d . .
H23 H -0.0406 0.0179 0.5798 0.021 Uiso 1 1 calc R U
C24 C -0.0598(2) -0.01965(17) 0.72608(18) 0.0199(4) Uani 1 1 d . .
H24 H -0.1094 -0.0976 0.7030 0.024 Uiso 1 1 calc R U
C25 C -0.0288(2) 0.02599(17) 0.83234(17) 0.0193(4) Uani 1 1 d . .
H25 H -0.0581 -0.0207 0.8821 0.023 Uiso 1 1 calc R U
C26 C 0.0448(2) 0.13953(17) 0.86680(16) 0.0163(4) Uani 1 1 d . .
H26 H 0.0654 0.1704 0.9399 0.020 Uiso 1 1 calc R U
C27 C 0.5537(2) 0.42132(17) 0.57662(16) 0.0188(4) Uani 1 1 d . .
H27A H 0.5142 0.4614 0.6260 0.023 Uiso 1 1 calc R U
H27B H 0.6364 0.4745 0.5595 0.023 Uiso 1 1 calc R U
H27C H 0.4791 0.3863 0.5114 0.023 Uiso 1 1 calc R U
C28 C 0.6588(2) 0.27465(17) 0.55530(16) 0.0179(4) Uani 1 1 d . .
H28A H 0.7421 0.3266 0.5361 0.022 Uiso 1 1 calc R U
H28B H 0.5847 0.2366 0.4894 0.022 Uiso 1 1 calc R U
C29 C 0.7059(2) 0.18954(18) 0.61362(16) 0.0183(4) Uani 1 1 d . .
H29A H 0.7404 0.1412 0.5666 0.022 Uiso 1 1 calc R U
H29B H 0.7858 0.2279 0.6762 0.022 Uiso 1 1 calc R U
C30 C 0.6181(3) 0.03171(19) 0.69486(17) 0.0233(5) Uani 1 1 d . .
H30A H 0.5341 -0.0135 0.7171 0.028 Uiso 1 1 calc R U
H30B H 0.6452 -0.0160 0.6431 0.028 Uiso 1 1 calc R U
H30C H 0.6992 0.0633 0.7568 0.028 Uiso 1 1 calc R U

loop_
_atom_site_aniso_label
_atom_site_aniso_U_11
_atom_site_aniso_U_22
_atom_site_aniso_U_33
_atom_site_aniso_U_23
_atom_site_aniso_U_13
_atom_site_aniso_U_12
Nb1 0.00974(9) 0.00968(8) 0.00843(8) 0.00064(6) 0.00198(6) 0.00388(6)
Cl1 0.0131(2) 0.0203(2) 0.0114(2) 0.00029(17) -0.00027(16) 0.00534(17)
Cl2 0.0137(2) 0.0191(2) 0.0104(2) 0.00028(17) 0.00011(16) 0.00351(17)
O1 0.0110(6) 0.0109(6) 0.0133(6) 0.0006(5) 0.0029(5) 0.0037(5)
O2 0.0168(7) 0.0157(7) 0.0130(7) 0.0035(5) 0.0057(5) 0.0066(5)
O3 0.0171(7) 0.0168(7) 0.0143(7) 0.0037(5) 0.0060(5) 0.0101(5)
N1 0.0136(8) 0.0127(8) 0.0101(7) -0.0007(6) 0.0026(6) 0.0051(6)
C1 0.0116(9) 0.0129(9) 0.0134(9) 0.0036(7) 0.0036(7) 0.0062(7)
C2 0.0136(9) 0.0168(9) 0.0134(9) 0.0016(7) 0.0026(7) 0.0071(7)
C3 0.0190(10) 0.0233(10) 0.0128(9) 0.0063(8) 0.0048(7) 0.0086(8)
C4 0.0203(10) 0.0200(10) 0.0229(11) 0.0115(8) 0.0076(8) 0.0085(8)
C5 0.0183(10) 0.0118(9) 0.0227(10) 0.0030(8) 0.0036(8) 0.0048(7)
C6 0.0158(9) 0.0134(9) 0.0148(9) 0.0010(7) 0.0039(7) 0.0068(7)
C7 0.0229(11) 0.0221(11) 0.0115(9) -0.0019(8) 0.0039(8) 0.0043(8)
C8 0.0262(11) 0.0158(10) 0.0159(10) -0.0023(8) 0.0034(8) 0.0049(8)
C9 0.0123(9) 0.0128(9) 0.0082(8) 0.0012(7) 0.0018(7) 0.0064(7)
C10 0.0130(9) 0.0121(9) 0.0093(8) 0.0025(7) 0.0009(7) 0.0036(7)
C11 0.0175(10) 0.0108(9) 0.0137(9) 0.0001(7) 0.0015(7) 0.0060(7)
C12 0.0173(10) 0.0176(10) 0.0165(9) 0.0004(7) 0.0058(8) 0.0092(8)
C13 0.0117(9) 0.0171(9) 0.0148(9) 0.0012(7) 0.0039(7) 0.0046(7)
C14 0.0124(9) 0.0134(9) 0.0096(8) 0.0018(7) 0.0012(7) 0.0043(7)
C15 0.0145(9) 0.0095(8) 0.0121(9) -0.0016(7) 0.0035(7) 0.0024(7)
C16 0.0186(10) 0.0141(9) 0.0162(9) 0.0026(7) 0.0030(7) 0.0058(7)
C17 0.0256(11) 0.0133(10) 0.0215(10) 0.0057(8) 0.0084(8) 0.0040(8)
C18 0.0191(11) 0.0188(10) 0.0269(11) 0.0047(8) 0.0100(9) -0.0005(8)
C19 0.0153(10) 0.0227(11) 0.0248(11) 0.0049(8) 0.0012(8) 0.0047(8)
C20 0.0155(10) 0.0158(9) 0.0163(9) 0.0044(7) 0.0020(7) 0.0042(7)
C21 0.0083(8) 0.0123(9) 0.0177(9) 0.0020(7) 0.0037(7) 0.0034(7)
C22 0.0105(9) 0.0146(9) 0.0171(9) 0.0023(7) 0.0037(7) 0.0034(7)
C23 0.0110(9) 0.0176(10) 0.0211(10) -0.0027(8) 0.0022(7) 0.0042(7)
C24 0.0102(9) 0.0129(9) 0.0344(12) 0.0019(8) 0.0039(8) 0.0019(7)
C25 0.0143(10) 0.0183(10) 0.0293(11) 0.0115(8) 0.0082(8) 0.0063(8)
C26 0.0128(9) 0.0201(10) 0.0182(10) 0.0050(8) 0.0049(7) 0.0067(8)
C27 0.0253(11) 0.0165(10) 0.0177(10) 0.0066(8) 0.0072(8) 0.0083(8)
C28 0.0191(10) 0.0224(10) 0.0167(10) 0.0045(8) 0.0103(8) 0.0088(8)
C29 0.0145(10) 0.0272(11) 0.0167(10) 0.0027(8) 0.0067(8) 0.0104(8)
C30 0.0320(12) 0.0257(11) 0.0240(11) 0.0093(9) 0.0114(9) 0.0224(10)

loop_
_atom_type_symbol
_atom_type_description
_atom_type_scat_dispersion_real
_atom_type_scat_dispersion_imag
_atom_type_scat_source
C C 0.0033 0.0016
;
International Tables for Crystallography
(Vol. C, Tables 4.2.6.8 and 6.1.1.4)
;
H H 0.0000 0.0000
;
International Tables for Crystallography
(Vol. C, Table 6.1.1.4)
;
Cl Cl 0.1484 0.1585
;
International Tables for Crystallography
(Vol. C, Tables 4.2.6.8 and 6.1.1.4)
;
N N 0.0061 0.0033
;
International Tables for Crystallography
(Vol. C, Tables 4.2.6.8 and 6.1.1.4)
;
Nb Nb -2.0727 0.6215
;
International Tables for Crystallography
(Vol. C, Tables 4.2.6.8 and 6.1.1.4)
;
O O 0.0106 0.0060
;
International Tables for Crystallography
(Vol. C, Tables 4.2.6.8 and 6.1.1.4)
;

loop_
_geom_angle_atom_site_label_1
_geom_angle_atom_site_label_2
_geom_angle_atom_site_label_3
_geom_angle
N1 Nb1 O1 104.90(6)
N1 Nb1 O3 92.42(6)
O1 Nb1 O3 162.67(5)
N1 Nb1 O2 163.15(6)
O1 Nb1 O2 91.94(5)
O3 Nb1 O2 70.74(5)
N1 Nb1 Cl1 96.53(5)
O1 Nb1 Cl1 96.62(4)
O3 Nb1 Cl1 80.31(4)
O2 Nb1 Cl1 80.56(3)
N1 Nb1 Cl2 100.03(5)
O1 Nb1 Cl2 95.41(4)
O3 Nb1 Cl2 82.13(4)
O2 Nb1 Cl2 78.67(3)
Cl1 Nb1 Cl2 156.285(17)
C9 O1 Nb1 159.95(12)
C28 O2 C27 111.27(14)
C28 O2 Nb1 112.83(11)
C27 O2 Nb1 120.11(11)
C30 O3 C29 109.96(15)
C30 O3 Nb1 120.61(11)
C29 O3 Nb1 116.18(11)
C1 N1 Nb1 175.75(14)
N1 C1 C6 119.87(16)
N1 C1 C2 118.98(17)
C6 C1 C2 121.15(17)
C3 C2 C1 118.06(18)
C3 C2 C7 120.86(17)
C1 C2 C7 121.08(17)
C4 C3 C2 121.53(18)
C4 C3 H3 119.2
C2 C3 H3 119.2
C5 C4 C3 119.68(18)
C5 C4 H4 120.2
C3 C4 H4 120.2
C4 C5 C6 121.19(19)
C4 C5 H5 119.4
C6 C5 H5 119.4
C5 C6 C1 118.38(17)
C5 C6 C8 120.32(18)
C1 C6 C8 121.29(17)
C2 C7 H7A 109.5
C2 C7 H7B 109.5
H7A C7 H7B 109.5
C2 C7 H7C 109.5
H7A C7 H7C 109.5
H7B C7 H7C 109.5
C6 C8 H8A 109.5
C6 C8 H8B 109.5
H8A C8 H8B 109.5
C6 C8 H8C 109.5
H8A C8 H8C 109.5
H8B C8 H8C 109.5
O1 C9 C10 118.22(16)
O1 C9 C14 121.53(16)
C10 C9 C14 120.21(16)
C11 C10 C9 118.93(17)
C11 C10 C15 119.30(17)
C9 C10 C15 121.77(16)
C12 C11 C10 121.48(18)
C12 C11 H11 119.3
C10 C11 H11 119.3
C11 C12 C13 119.27(17)
C11 C12 H12 120.4
C13 C12 H12 120.4
C12 C13 C14 121.49(18)
C12 C13 H13 119.3
C14 C13 H13 119.3
C13 C14 C9 118.62(17)
C13 C14 C21 118.15(16)
C9 C14 C21 123.15(16)
C20 C15 C16 118.88(17)
C20 C15 C10 121.12(17)
C16 C15 C10 119.98(17)
C17 C16 C15 120.36(18)
C17 C16 H16 119.8
C15 C16 H16 119.8
C18 C17 C16 120.20(19)
C18 C17 H17 119.9
C16 C17 H17 119.9
C17 C18 C19 119.79(19)
C17 C18 H18 120.1
C19 C18 H18 120.1
C18 C19 C20 120.24(19)
C18 C19 H19 119.9
C20 C19 H19 119.9
C19 C20 C15 120.53(18)
C19 C20 H20 119.7
C15 C20 H20 119.7
C22 C21 C26 118.90(18)
C22 C21 C14 120.22(17)
C26 C21 C14 120.76(17)
C23 C22 C21 120.64(18)
C23 C22 H22 119.7
C21 C22 H22 119.7
C22 C23 C24 120.10(19)
C22 C23 H23 119.9
C24 C23 H23 119.9
C25 C24 C23 119.81(19)
C25 C24 H24 120.1
C23 C24 H24 120.1
C24 C25 C26 120.40(19)
C24 C25 H25 119.8
C26 C25 H25 119.8
C25 C26 C21 120.15(19)
C25 C26 H26 119.9
C21 C26 H26 119.9
O2 C27 H27A 109.5
O2 C27 H27B 109.5
H27A C27 H27B 109.5
O2 C27 H27C 109.5
H27A C27 H27C 109.5
H27B C27 H27C 109.5
O2 C28 C29 107.05(15)
O2 C28 H28A 110.3
C29 C28 H28A 110.3
O2 C28 H28B 110.3
C29 C28 H28B 110.3
H28A C28 H28B 108.6
O3 C29 C28 107.65(15)
O3 C29 H29A 110.2
C28 C29 H29A 110.2
O3 C29 H29B 110.2
C28 C29 H29B 110.2
H29A C29 H29B 108.5
O3 C30 H30A 109.5
O3 C30 H30B 109.5
H30A C30 H30B 109.5
O3 C30 H30C 109.5
H30A C30 H30C 109.5
H30B C30 H30C 109.5

loop_
_geom_bond_atom_site_label_1
_geom_bond_atom_site_label_2
_geom_bond_distance
Nb1 N1 1.7569(16)
Nb1 O1 1.9126(13)
Nb1 O3 2.2557(13)
Nb1 O2 2.3801(13)
Nb1 Cl1 2.4132(5)
Nb1 Cl2 2.4406(5)
O1 C9 1.363(2)
O2 C28 1.435(2)
O2 C27 1.443(2)
O3 C30 1.448(2)
O3 C29 1.448(2)
N1 C1 1.395(2)
C1 C6 1.404(3)
C1 C2 1.414(3)
C2 C3 1.389(3)
C2 C7 1.500(3)
C3 C4 1.387(3)
C3 H3 0.9500
C4 C5 1.384(3)
C4 H4 0.9500
C5 C6 1.395(3)
C5 H5 0.9500
C6 C8 1.505(3)
C7 H7A 0.9800
C7 H7B 0.9800
C7 H7C 0.9800
C8 H8A 0.9800
C8 H8B 0.9800
C8 H8C 0.9800
C9 C10 1.408(3)
C9 C14 1.411(3)
C10 C11 1.395(3)
C10 C15 1.487(3)
C11 C12 1.384(3)
C11 H11 0.9500
C12 C13 1.386(3)
C12 H12 0.9500
C13 C14 1.399(3)
C13 H13 0.9500
C14 C21 1.484(3)
C15 C20 1.393(3)
C15 C16 1.400(3)
C16 C17 1.392(3)
C16 H16 0.9500
C17 C18 1.386(3)
C17 H17 0.9500
C18 C19 1.388(3)
C18 H18 0.9500
C19 C20 1.390(3)
C19 H19 0.9500
C20 H20 0.9500
C21 C22 1.393(3)
C21 C26 1.402(3)
C22 C23 1.383(3)
C22 H22 0.9500
C23 C24 1.391(3)
C23 H23 0.9500
C24 C25 1.382(3)
C24 H24 0.9500
C25 C26 1.387(3)
C25 H25 0.9500
C26 H26 0.9500
C27 H27A 0.9800
C27 H27B 0.9800
C27 H27C 0.9800
C28 C29 1.501(3)
C28 H28A 0.9900
C28 H28B 0.9900
C29 H29A 0.9900
C29 H29B 0.9900
C30 H30A 0.9800
C30 H30B 0.9800
C30 H30C 0.9800

loop_
_geom_torsion_atom_site_label_1
_geom_torsion_atom_site_label_2
_geom_torsion_atom_site_label_3
_geom_torsion_atom_site_label_4
_geom_torsion
N1 C1 C2 C3 179.06(17)
C6 C1 C2 C3 -0.7(3)
N1 C1 C2 C7 -0.6(3)
C6 C1 C2 C7 179.64(18)
C1 C2 C3 C4 0.0(3)
C7 C2 C3 C4 179.69(19)
C2 C3 C4 C5 0.8(3)
C3 C4 C5 C6 -0.9(3)
C4 C5 C6 C1 0.3(3)
C4 C5 C6 C8 -178.38(19)
N1 C1 C6 C5 -179.21(17)
C2 C1 C6 C5 0.6(3)
N1 C1 C6 C8 -0.6(3)
C2 C1 C6 C8 179.19(18)
Nb1 O1 C9 C10 143.6(3)
Nb1 O1 C9 C14 -38.5(4)
O1 C9 C10 C11 178.91(16)
C14 C9 C10 C11 0.9(3)
O1 C9 C10 C15 -1.0(3)
C14 C9 C10 C15 -178.96(16)
C9 C10 C11 C12 0.0(3)
C15 C10 C11 C12 179.89(17)
C10 C11 C12 C13 -0.7(3)
C11 C12 C13 C14 0.5(3)
C12 C13 C14 C9 0.4(3)
C12 C13 C14 C21 -176.35(17)
O1 C9 C14 C13 -179.04(16)
C10 C9 C14 C13 -1.1(3)
O1 C9 C14 C21 -2.4(3)
C10 C9 C14 C21 175.47(17)
C11 C10 C15 C20 119.3(2)
C9 C10 C15 C20 -60.8(3)
C11 C10 C15 C16 -59.0(2)
C9 C10 C15 C16 120.9(2)
C20 C15 C16 C17 0.4(3)
C10 C15 C16 C17 178.78(17)
C15 C16 C17 C18 -0.2(3)
C16 C17 C18 C19 0.0(3)
C17 C18 C19 C20 0.1(3)
C18 C19 C20 C15 0.0(3)
C16 C15 C20 C19 -0.3(3)
C10 C15 C20 C19 -178.64(18)
C13 C14 C21 C22 119.3(2)
C9 C14 C21 C22 -57.3(3)
C13 C14 C21 C26 -56.7(2)
C9 C14 C21 C26 126.7(2)
C26 C21 C22 C23 -0.6(3)
C14 C21 C22 C23 -176.65(17)
C21 C22 C23 C24 -0.3(3)
C22 C23 C24 C25 0.9(3)
C23 C24 C25 C26 -0.6(3)
C24 C25 C26 C21 -0.3(3)
C22 C21 C26 C25 0.9(3)
C14 C21 C26 C25 176.95(17)
C27 O2 C28 C29 178.98(16)
Nb1 O2 C28 C29 -42.62(18)
C30 O3 C29 C28 174.63(16)
Nb1 O3 C29 C28 -43.90(18)
O2 C28 C29 O3 55.4(2)
